data_2007563
loop_
_publ_author_name
'Neil Burford'
'Daren J. LeBlanc'
'Alan J. Lough'

_publ_section_title
;
 Tetraphenylphosphonium Tetrachloroaluminate
;
_journal_issue 8
_journal_name_full 'Acta Crystallographica Section C'
_journal_page_first IUC9800040
_journal_paper_doi 10.1107/S0108270198099454
_journal_volume 54
_journal_year 1998
_chemical_formula_iupac '(C24 H20 P )[Al Cl4 ]'
_chemical_formula_moiety 'C24 H20 P1 1+, Al1 Cl4 1-'
_chemical_formula_sum 'C24 H20 Al Cl4 P'
_chemical_formula_weight 508.15
_chemical_name_common 'Tetraphenylphosphonium tetrachloroaluminate'
_chemical_name_systematic
;
 ?
;
_space_group_IT_number 82
_symmetry_cell_setting tetragonal
_symmetry_space_group_name_Hall 'I -4'
_symmetry_space_group_name_H-M 'I -4'
_audit_creation_method SHELXL-97
_cell_angle_alpha 90.00
_cell_angle_beta 90.00
_cell_angle_gamma 90.00
_cell_formula_units_Z 2
_cell_length_a 12.9452(15)
_cell_length_b 12.9452(15)
_cell_length_c 7.0747(15)
_cell_measurement_reflns_used 2209
_cell_measurement_temperature 150(2)
_cell_measurement_theta_max 26.36
_cell_measurement_theta_min 4.45
_cell_volume 1185.6(3)
_computing_cell_refinement 'DENZO-SMN (Nonius, 1997)'
_computing_data_collection 'KappaCCD Server software (Nonius, 1997)'
_computing_data_reduction 'DENZO-SMN (Nonius, 1997)'
_computing_molecular_graphics 'SHELXTL (Sheldrick, 1994)'
_computing_publication_material 'SHELXL-97 (Sheldrick, 1997)'
_computing_structure_refinement 'SHELXL-97 (Sheldrick, 1997)'
_computing_structure_solution 'SHELXS-97 (Sheldrick, 1997)'
_diffrn_ambient_temperature 150(2)
_diffrn_detector_area_resol_mean 9.2
_diffrn_measured_fraction_theta_full 0.994
_diffrn_measured_fraction_theta_max 0.994
_diffrn_measurement_device_type 'Nonius KappaCCD'
_diffrn_measurement_method '1\% rotations on \f'
_diffrn_radiation_monochromator graphite
_diffrn_radiation_source 'sealed tube (50 kV, 23 mA)'
_diffrn_radiation_type MoK\a
_diffrn_radiation_wavelength 0.71073
_diffrn_reflns_av_R_equivalents 0.072
_diffrn_reflns_av_sigmaI/netI 0.0949
_diffrn_reflns_limit_h_max 16
_diffrn_reflns_limit_h_min -16
_diffrn_reflns_limit_k_max 11
_diffrn_reflns_limit_k_min -11
_diffrn_reflns_limit_l_max 8
_diffrn_reflns_limit_l_min -8
_diffrn_reflns_number 2209
_diffrn_reflns_theta_full 26.36
_diffrn_reflns_theta_max 26.36
_diffrn_reflns_theta_min 4.45
_diffrn_standards_decay_% negligible
_exptl_absorpt_coefficient_mu 0.614
_exptl_absorpt_correction_T_max 0.9583
_exptl_absorpt_correction_T_min 0.9135
_exptl_absorpt_correction_type 'multi-scan (Nonius, 1997)'
_exptl_crystal_colour colourless
_exptl_crystal_density_diffrn 1.423
_exptl_crystal_density_method 'not measured'
_exptl_crystal_description plate
_exptl_crystal_F_000 520
_exptl_crystal_size_max 0.15
_exptl_crystal_size_mid 0.10
_exptl_crystal_size_min 0.07
_refine_diff_density_max 0.300
_refine_diff_density_min -0.280
_refine_ls_abs_structure_details 'Flack (1983), 528 Friedel pairs'
_refine_ls_abs_structure_Flack 0.30(15)
_refine_ls_extinction_method none
_refine_ls_goodness_of_fit_ref 0.993
_refine_ls_hydrogen_treatment constr
_refine_ls_matrix_type full
_refine_ls_number_parameters 69
_refine_ls_number_reflns 1184
_refine_ls_number_restraints 0
_refine_ls_restrained_S_all 0.993
_refine_ls_R_factor_all 0.0727
_refine_ls_R_factor_gt 0.0467
_refine_ls_shift/su_max 0.000
_refine_ls_shift/su_mean 0.000
_refine_ls_structure_factor_coef Fsqd
_refine_ls_weighting_details 'calc w=1/[\s^2^(Fo^2^)+(0.0352P)^2^] where P=(Fo^2^+2Fc^2^)/3'
_refine_ls_weighting_scheme calc
_refine_ls_wR_factor_ref 0.0999
_reflns_number_gt 861
_reflns_number_total 1184
_reflns_threshold_expression I>2sigma(I)
_cod_data_source_file qb0056.cif
_cod_data_source_block djl38a
_cod_depositor_comments
;
The following automatic conversions were performed:
'_symmetry_cell_setting' value 'Tetragonal' changed to 'tetragonal'
according to '/home/saulius/struct/CIF-dictionaries/cif_core.dic'
dictionary named 'cif_core.dic' version 2.4.1 from 2010-06-29.

Automatic conversion script
Id: cif_fix_enum 1527 2010-12-29 10:47:43Z saulius 
;
_cod_database_code 2007563
_cod_database_fobs_code 2007563

loop_
_symmetry_equiv_pos_as_xyz
'x, y, z'
'-x, -y, z'
'y, -x, -z'
'-y, x, -z'
'x+1/2, y+1/2, z+1/2'
'-x+1/2, -y+1/2, z+1/2'
'y+1/2, -x+1/2, -z+1/2'
'-y+1/2, x+1/2, -z+1/2'

loop_
_atom_site_label
_atom_site_fract_x
_atom_site_fract_y
_atom_site_fract_z
_atom_site_U_iso_or_equiv
_atom_site_adp_type
_atom_site_calc_flag
_atom_site_refinement_flags
_atom_site_occupancy
_atom_site_disorder_assembly
_atom_site_disorder_group
_atom_site_type_symbol
Al .5000 .5000 -.5000 .0304(6) Uani d S 1 . . Al
Cl .63102(8) .54047(9) -.33338(14) .0452(3) Uani d . 1 . . Cl
P .5000 .0000 .2500 .0227(5) Uani d S 1 . . P
C1 .5442(3) .1021(3) .0989(5) .0237(9) Uani d . 1 . . C
C2 .4737(3) .1448(3) -.0275(5) .0302(9) Uani d . 1 . . C
H2A .4049 .1194 -.0327 .036 Uiso calc R 1 . . H
C3 .5042(3) .2242(3) -.1454(5) .0333(10) Uani d . 1 . . C
H3A .4559 .2542 -.2302 .040 Uiso calc R 1 . . H
C4 .6044(3) .2600(3) -.1405(5) .0339(9) Uani d . 1 . . C
H4A .6246 .3153 -.2206 .041 Uiso calc R 1 . . H
C5 .6755(3) .2159(3) -.0199(6) .0344(10) Uani d . 1 . . C
H5A .7449 .2396 -.0196 .041 Uiso calc R 1 . . H
C6 .6457(3) .1367(3) .1016(5) .0281(9) Uani d . 1 . . C
H6A .6944 .1065 .1855 .034 Uiso calc R 1 . . H

loop_
_atom_site_aniso_label
_atom_site_aniso_U_11
_atom_site_aniso_U_22
_atom_site_aniso_U_33
_atom_site_aniso_U_12
_atom_site_aniso_U_13
_atom_site_aniso_U_23
Al .0275(9) .0275(9) .0363(13) .000 .000 .000
Cl .0444(7) .0356(7) .0555(6) .0052(6) -.0192(5) -.0083(5)
P .0212(7) .0212(7) .0258(10) .000 .000 .000
C1 .023(2) .022(2) .026(2) .0014(16) -.0003(16) -.0014(15)
C2 .030(2) .029(2) .032(2) -.0013(18) -.0035(17) .0003(17)
C3 .045(2) .029(2) .0255(19) .005(2) -.0041(19) .0046(18)
C4 .041(3) .028(2) .034(2) -.0020(19) .0077(19) .0060(18)
C5 .029(2) .032(2) .043(2) -.0044(18) .0036(18) .0005(19)
C6 .026(2) .029(2) .0296(19) .0019(18) .0025(17) -.0003(16)

loop_
_atom_type_symbol
_atom_type_description
_atom_type_scat_dispersion_real
_atom_type_scat_dispersion_imag
_atom_type_scat_source
C C 0.0033 0.0016 'International Tables Vol C Tables 4.2.6.8 and 6.1.1.4'
H H 0.0000 0.0000 'International Tables Vol C Tables 4.2.6.8 and 6.1.1.4'
Al Al 0.0645 0.0514 'International Tables Vol C Tables 4.2.6.8 and 6.1.1.4'
P P 0.1023 0.0942 'International Tables Vol C Tables 4.2.6.8 and 6.1.1.4'
Cl Cl 0.1484 0.1585 'International Tables Vol C Tables 4.2.6.8 and 6.1.1.4'

loop_
_geom_angle_atom_site_label_1
_geom_angle_atom_site_label_2
_geom_angle_atom_site_label_3
_geom_angle_site_symmetry_1
_geom_angle_site_symmetry_3
_geom_angle
Cl Al Cl . 2_665 112.83(6)
Cl Al Cl . 3_564 107.82(3)
Cl Al Cl 2_665 3_564 107.82(3)
Cl Al Cl . 4_654 107.82(3)
Cl Al Cl 2_665 4_654 107.82(3)
Cl Al Cl 3_564 4_654 112.83(6)
C1 P C1 2_655 8_545 110.80(11)
C1 P C1 2_655 7 110.80(11)
C1 P C1 8_545 7 106.8(2)
C1 P C1 2_655 . 106.8(2)
C1 P C1 8_545 . 110.80(11)
C1 P C1 7 . 110.80(11)
C6 C1 C2 . . 120.1(3)
C6 C1 P . . 122.1(3)
C2 C1 P . . 117.8(3)
C3 C2 C1 . . 119.7(4)
C4 C3 C2 . . 120.3(4)
C5 C4 C3 . . 120.3(4)
C4 C5 C6 . . 120.1(4)
C1 C6 C5 . . 119.4(4)

loop_
_geom_bond_atom_site_label_1
_geom_bond_atom_site_label_2
_geom_bond_site_symmetry_2
_geom_bond_distance
_geom_bond_publ_flag
Al Cl . 2.1309(10) ?
Al Cl 2_665 2.1309(10) ?
Al Cl 3_564 2.1309(10) ?
Al Cl 4_654 2.1309(10) ?
P C1 2_655 1.794(4) ?
P C1 8_545 1.794(4) ?
P C1 7 1.794(4) ?
P C1 . 1.794(4) ?
C1 C6 . 1.389(5) ?
C1 C2 . 1.391(5) ?
C2 C3 . 1.381(5) ?
C3 C4 . 1.378(6) ?
C4 C5 . 1.378(6) ?
C5 C6 . 1.392(5) ?
